data_7236641
loop_
_publ_author_name
'Li, Jiantang'
'Dai, Cong'
'Cao, Yu'
'Sun, Xiaodong'
'Li, Guanghua'
'Huo, Qisheng'
'Liu, Yunling'

_publ_section_title
;
 Lewis basic site (LBS)-functionalized zeolite-like supramolecular
 assemblies (ZSAs) with high CO2 uptake performance and highly selective
 CO2/CH4 separation
;
_journal_issue 40
_journal_name_full 'J. Mater. Chem. A'
_journal_page_first 21429
_journal_paper_doi 10.1039/C7TA06003C
_journal_volume 5
_journal_year 2017
_chemical_formula_moiety 'C32 H64 Co4 N20 O24'
_chemical_formula_sum 'C32 H64 Co4 N20 O24'
_chemical_formula_weight 1348.75
_chemical_melting_point ?
_space_group_IT_number 141
_space_group_name_Hall '-I 4bd 2'
_space_group_name_H-M_alt 'I 41/a m d :2'
_symmetry_cell_setting tetragonal
_symmetry_space_group_name_H-M 'I 41/a m d :2'
_atom_sites_solution_hydrogens geom
_atom_sites_solution_primary direct
_atom_sites_solution_secondary difmap
_audit_creation_method SHELXL-97
_audit_update_record
;
2016-11-14 deposited with the CCDC.
2017-09-19 downloaded from the CCDC.
;
_cell_angle_alpha 90.00
_cell_angle_beta 90.00
_cell_angle_gamma 90.00
_cell_formula_units_Z 4
_cell_length_a 19.1419(2)
_cell_length_b 19.1419(2)
_cell_length_c 21.8929(3)
_cell_measurement_reflns_used 2001
_cell_measurement_temperature 296(2)
_cell_measurement_theta_max 21.01
_cell_measurement_theta_min 2.39
_cell_volume 8021.83(16)
_computing_cell_refinement 'Bruker SMART'
_computing_data_collection 'Bruker SMART'
_computing_data_reduction 'Bruker SAINT'
_computing_molecular_graphics SHELXP-97
_computing_publication_material SHELXTL
_computing_structure_refinement 'SHELXL-97 (Sheldrick, 1997)'
_computing_structure_solution 'SHELXS-97 (Sheldrick, 1990)'
_diffrn_ambient_temperature 296(2)
_diffrn_detector_area_resol_mean 9.00cm
_diffrn_measured_fraction_theta_full 0.979
_diffrn_measured_fraction_theta_max 0.979
_diffrn_measurement_device_type 'CCD area detector'
_diffrn_measurement_method 'phi and omega scans'
_diffrn_radiation_monochromator graphite
_diffrn_radiation_source 'fine-focus sealed tube'
_diffrn_radiation_type MoK\a
_diffrn_radiation_wavelength 0.71073
_diffrn_reflns_av_R_equivalents 0.0583
_diffrn_reflns_av_sigmaI/netI 0.0335
_diffrn_reflns_limit_h_max 22
_diffrn_reflns_limit_h_min -22
_diffrn_reflns_limit_k_max 23
_diffrn_reflns_limit_k_min -22
_diffrn_reflns_limit_l_max 26
_diffrn_reflns_limit_l_min -26
_diffrn_reflns_number 14119
_diffrn_reflns_theta_full 25.37
_diffrn_reflns_theta_max 25.37
_diffrn_reflns_theta_min 1.41
_diffrn_standards_decay_% none
_diffrn_standards_interval_count none
_diffrn_standards_interval_time none
_diffrn_standards_number none
_exptl_absorpt_coefficient_mu 0.879
_exptl_absorpt_correction_T_max 0.8018
_exptl_absorpt_correction_T_min 0.7757
_exptl_absorpt_correction_type empirical
_exptl_absorpt_process_details SADABS
_exptl_crystal_colour red
_exptl_crystal_density_diffrn 1.117
_exptl_crystal_density_meas ?
_exptl_crystal_density_method 'not measured'
_exptl_crystal_description block
_exptl_crystal_F_000 2784
_exptl_crystal_size_max 0.27
_exptl_crystal_size_mid 0.25
_exptl_crystal_size_min 0.24
_refine_diff_density_max 0.685
_refine_diff_density_min -0.325
_refine_diff_density_rms 0.109
_refine_ls_extinction_coef 0.0009(2)
_refine_ls_extinction_expression Fc^*^=kFc[1+0.001xFc^2^\l^3^/sin(2\q)]^-1/4^
_refine_ls_extinction_method SHELXL
_refine_ls_goodness_of_fit_ref 1.049
_refine_ls_hydrogen_treatment constr
_refine_ls_matrix_type full
_refine_ls_number_parameters 113
_refine_ls_number_reflns 1920
_refine_ls_number_restraints 18
_refine_ls_restrained_S_all 1.044
_refine_ls_R_factor_all 0.1164
_refine_ls_R_factor_gt 0.0730
_refine_ls_shift/su_max 0.000
_refine_ls_shift/su_mean 0.000
_refine_ls_structure_factor_coef Fsqd
_refine_ls_weighting_details 'calc w=1/[\s^2^(Fo^2^)+(0.1600P)^2^+5.3589P] where P=(Fo^2^+2Fc^2^)/3'
_refine_ls_weighting_scheme calc
_refine_ls_wR_factor_gt 0.2192
_refine_ls_wR_factor_ref 0.2628
_reflns_number_gt 1132
_reflns_number_total 1920
_reflns_threshold_expression >2sigma(I)
_cod_data_source_file c7ta06003c2.cif
_cod_data_source_block sad_CCDC1
_cod_depositor_comments
;
The following automatic conversions were performed:

data item '_chemical_melting_point' value 'not measured' was changed
to '?' -- the value is undefined or not given.

data item '_symmetry_cell_setting' value 'Tetragonal' was changed to
'tetragonal' in accordance with the
/home/saulius/struct/COD-crude-data/automatic-downloads/DataCite-retrospective/RSC/depositions/lib/dictionaries/cif_core.dic
dictionary named 'cif_core.dic' version 2.4.2 last updated on
2011-04-26.

data item '_exptl_crystal_density_meas' value 'none' was changed to
'?' -- the value is perceived as not measured.

Automatic conversion script
Id: cif_fix_values 6909 2019-04-08 15:41:33Z antanas 
;
_cod_original_sg_symbol_H-M I4(1)/amd
_cod_database_code 7236641

loop_
_symmetry_equiv_pos_as_xyz
'x, y, z'
'-x+1/2, -y, z+1/2'
'-y+1/4, x+3/4, z+1/4'
'y+1/4, -x+1/4, z+3/4'
'-x+1/2, y, -z+1/2'
'x, -y, -z'
'y+1/4, x+3/4, -z+1/4'
'-y+1/4, -x+1/4, -z+3/4'
'x+1/2, y+1/2, z+1/2'
'-x+1, -y+1/2, z+1'
'-y+3/4, x+5/4, z+3/4'
'y+3/4, -x+3/4, z+5/4'
'-x+1, y+1/2, -z+1'
'x+1/2, -y+1/2, -z+1/2'
'y+3/4, x+5/4, -z+3/4'
'-y+3/4, -x+3/4, -z+5/4'
'-x, -y, -z'
'x-1/2, y, -z-1/2'
'y-1/4, -x-3/4, -z-1/4'
'-y-1/4, x-1/4, -z-3/4'
'x-1/2, -y, z-1/2'
'-x, y, z'
'-y-1/4, -x-3/4, z-1/4'
'y-1/4, x-1/4, z-3/4'
'-x+1/2, -y+1/2, -z+1/2'
'x, y+1/2, -z'
'y+1/4, -x-1/4, -z+1/4'
'-y+1/4, x+1/4, -z-1/4'
'x, -y+1/2, z'
'-x+1/2, y+1/2, z+1/2'
'-y+1/4, -x-1/4, z+1/4'
'y+1/4, x+1/4, z-1/4'

loop_
_atom_site_label
_atom_site_type_symbol
_atom_site_fract_x
_atom_site_fract_y
_atom_site_fract_z
_atom_site_U_iso_or_equiv
_atom_site_adp_type
_atom_site_occupancy
_atom_site_symmetry_multiplicity
_atom_site_calc_flag
_atom_site_refinement_flags
_atom_site_disorder_assembly
_atom_site_disorder_group
Co1 Co 0.15769(3) 0.59231(3) 0.1250 0.0571(5) Uani 1 2 d S B .
O1 O 0.15415(16) 0.59027(17) 0.03764(19) 0.0626(10) Uani 1 1 d . . .
O2 O 0.08181(19) 0.59067(19) -0.04200(15) 0.0716(11) Uani 1 1 d . . .
N1 N 0.0575(2) 0.59027(19) 0.11836(18) 0.0551(11) Uani 1 1 d . . .
N2 N 0.0000 0.5900(4) 0.2157(3) 0.080(2) Uani 1 2 d S . .
H2A H 0.0389 0.5897 0.2353 0.096 Uiso 0.50 1 calc PR . .
H2B H -0.0389 0.5902 0.2353 0.096 Uiso 0.50 1 calc PR . .
N3 N 0.2582(2) 0.5882(2) 0.1200(2) 0.0735(14) Uani 1 1 d . . .
H3A H 0.2720 0.5952 0.0812 0.088 Uiso 1 1 calc R A 1
H3B H 0.2772 0.6219 0.1434 0.088 Uiso 1 1 calc R A 1
C1 C 0.0000 0.5904(3) 0.1537(3) 0.0552(17) Uani 1 2 d S . .
C2 C 0.0358(2) 0.5897(2) 0.0593(2) 0.0509(12) Uani 1 1 d . . .
C3 C 0.0920(3) 0.5898(2) 0.0137(2) 0.0565(13) Uani 1 1 d . . .
C4 C 0.2834(8) 0.5149(8) 0.1425(8) 0.084(4) Uani 0.50 1 d PU B 1
H4 H 0.2807 0.5090 0.1869 0.100 Uiso 0.50 1 calc PR B 1
C4' C 0.2826(9) 0.5162(9) 0.1108(9) 0.104(5) Uani 0.50 1 d PU B 2
H4' H 0.2752 0.5085 0.0670 0.124 Uiso 0.50 1 calc PR B 2
C5 C 0.3553(10) 0.5070(11) 0.1177(8) 0.130(6) Uani 0.50 1 d PU . .
H5A H 0.3871 0.5345 0.1417 0.195 Uiso 0.50 1 calc PR B 1
H5B H 0.3563 0.5228 0.0761 0.195 Uiso 0.50 1 calc PR B 1
H5C H 0.3688 0.4588 0.1194 0.195 Uiso 0.50 1 calc PR B 1
O1W O 0.0000 0.5944(8) -0.1532(9) 0.133(6) Uiso 0.50 2 d SP . .
O2W O 0.3325(8) 0.6535(7) 0.0088(7) 0.140(5) Uiso 0.40 1 d P . .
O3W O 0.0000 0.7500 0.2790(18) 0.157(12) Uiso 0.40 4 d SP . .
O4W O 0.4528(14) 0.5999(12) 0.1371(13) 0.134(9) Uiso 0.25 1 d P . .

loop_
_atom_site_aniso_label
_atom_site_aniso_U_11
_atom_site_aniso_U_22
_atom_site_aniso_U_33
_atom_site_aniso_U_23
_atom_site_aniso_U_13
_atom_site_aniso_U_12
Co1 0.0571(6) 0.0571(6) 0.0572(7) -0.0082(3) -0.0082(3) 0.0059(4)
O1 0.055(2) 0.075(2) 0.058(2) -0.0169(17) 0.0010(16) 0.0079(16)
O2 0.066(2) 0.099(3) 0.050(2) -0.0153(18) 0.0025(17) 0.001(2)
N1 0.057(2) 0.057(3) 0.051(2) -0.0069(18) -0.0003(18) 0.0006(19)
N2 0.069(4) 0.124(6) 0.047(3) 0.000(4) 0.000 0.000
N3 0.063(3) 0.082(3) 0.076(3) -0.030(2) -0.013(2) 0.011(2)
C1 0.065(4) 0.054(4) 0.046(4) 0.002(3) 0.000 0.000
C2 0.055(2) 0.050(3) 0.047(2) -0.003(2) 0.000(2) -0.003(2)
C3 0.057(3) 0.055(3) 0.057(3) -0.013(2) 0.002(2) 0.002(2)
C4 0.083(4) 0.084(4) 0.084(4) -0.0004(10) -0.0001(10) 0.0008(10)
C4' 0.103(5) 0.104(5) 0.104(5) 0.0003(10) 0.0002(10) 0.0005(10)
C5 0.130(6) 0.130(6) 0.130(6) -0.0002(10) -0.0002(10) 0.0001(10)

loop_
_atom_type_symbol
_atom_type_description
_atom_type_scat_dispersion_real
_atom_type_scat_dispersion_imag
_atom_type_scat_source
C C 0.0033 0.0016 'International Tables Vol C Tables 4.2.6.8 and 6.1.1.4'
H H 0.0000 0.0000 'International Tables Vol C Tables 4.2.6.8 and 6.1.1.4'
N N 0.0061 0.0033 'International Tables Vol C Tables 4.2.6.8 and 6.1.1.4'
O O 0.0106 0.0060 'International Tables Vol C Tables 4.2.6.8 and 6.1.1.4'
Co Co 0.3494 0.9721 'International Tables Vol C Tables 4.2.6.8 and 6.1.1.4'

loop_
_geom_angle_atom_site_label_1
_geom_angle_atom_site_label_2
_geom_angle_atom_site_label_3
_geom_angle
_geom_angle_site_symmetry_1
_geom_angle_site_symmetry_3
O1 Co1 O1 178.8(2) . 16_554
O1 Co1 N1 95.54(15) . 16_554
O1 Co1 N1 83.62(15) 16_554 16_554
O1 Co1 N1 83.62(15) . .
O1 Co1 N1 95.54(15) 16_554 .
N1 Co1 N1 92.6(2) 16_554 .
O1 Co1 N3 88.73(17) . .
O1 Co1 N3 92.17(17) 16_554 .
N1 Co1 N3 91.40(17) 16_554 .
N1 Co1 N3 171.65(17) . .
O1 Co1 N3 92.17(17) . 16_554
O1 Co1 N3 88.73(17) 16_554 16_554
N1 Co1 N3 171.65(18) 16_554 16_554
N1 Co1 N3 91.40(17) . 16_554
N3 Co1 N3 85.5(3) . 16_554
C3 O1 Co1 115.8(3) . .
C1 N1 C2 107.3(4) . .
C1 N1 Co1 140.5(4) . .
C2 N1 Co1 112.2(3) . .
C1 N2 H2A 120.0 . .
C1 N2 H2B 120.0 . .
H2A N2 H2B 120.0 . .
C4' N3 C4 26.2(8) . .
C4' N3 Co1 111.2(8) . .
C4 N3 Co1 109.0(6) . .
C4' N3 H3A 85.2 . .
C4 N3 H3A 109.9 . .
Co1 N3 H3A 109.9 . .
C4' N3 H3B 128.5 . .
C4 N3 H3B 109.9 . .
Co1 N3 H3B 109.9 . .
H3A N3 H3B 108.3 . .
N1 C1 N1 109.7(6) . 22
N1 C1 N2 125.1(3) . .
N1 C1 N2 125.1(3) 22 .
N1 C2 C2 107.8(3) . 22
N1 C2 C3 115.1(4) . .
C2 C2 C3 137.1(3) 22 .
O2 C3 O1 122.8(5) . .
O2 C3 C2 123.9(5) . .
O1 C3 C2 113.3(4) . .
C5 C4 C4 108.6(15) . 16_554
C5 C4 N3 105.1(13) . .
C4 C4 N3 101.5(9) 16_554 .
C5 C4 H4 113.6 . .
C4 C4 H4 113.6 16_554 .
N3 C4 H4 113.6 . .
C5 C4' C4' 120.4(14) . 16_554
C5 C4' N3 114.5(16) . .
C4' C4' N3 109.9(9) 16_554 .
C5 C4' H4' 103.2 . .
C4' C4' H4' 103.2 16_554 .
N3 C4' H4' 103.2 . .
C4' C5 C4 27.6(9) . .
C4' C5 H5A 128.1 . .
C4 C5 H5A 109.5 . .
C4' C5 H5B 83.0 . .
C4 C5 H5B 109.5 . .
H5A C5 H5B 109.5 . .
C4' C5 H5C 113.0 . .
C4 C5 H5C 109.5 . .
H5A C5 H5C 109.5 . .
H5B C5 H5C 109.5 . .

loop_
_geom_bond_atom_site_label_1
_geom_bond_atom_site_label_2
_geom_bond_distance
_geom_bond_site_symmetry_2
Co1 O1 1.914(4) .
Co1 O1 1.914(4) 16_554
Co1 N1 1.924(4) 16_554
Co1 N1 1.924(4) .
Co1 N3 1.930(5) .
Co1 N3 1.930(5) 16_554
O1 C3 1.301(6) .
O2 C3 1.234(6) .
N1 C1 1.346(5) .
N1 C2 1.357(6) .
N2 C1 1.356(9) .
N2 H2A 0.8600 .
N2 H2B 0.8600 .
N3 C4' 1.470(16) .
N3 C4 1.565(15) .
N3 H3A 0.9000 .
N3 H3B 0.9000 .
C1 N1 1.346(5) 22
C2 C2 1.371(9) 22
C2 C3 1.468(7) .
C4 C5 1.49(2) .
C4 C4 1.52(3) 16_554
C4 H4 0.9800 .
C4' C5 1.41(2) .
C4' C4' 1.46(4) 16_554
C4' H4' 0.9800 .
C5 H5A 0.9600 .
C5 H5B 0.9600 .
C5 H5C 0.9600 .
O4W O4W 1.81(5) 22_655

loop_
_geom_hbond_atom_site_label_D
_geom_hbond_atom_site_label_H
_geom_hbond_atom_site_label_A
_geom_hbond_distance_DH
_geom_hbond_distance_HA
_geom_hbond_distance_DA
_geom_hbond_angle_DHA
_geom_hbond_site_symmetry_A
N2 H2A O1 0.86 2.37 3.060(3) 137.6 16_554
N2 H2B O1 0.86 2.37 3.060(3) 137.7 27_465
N3 H3A O2W 0.90 2.26 3.084(17) 152.4 .
N3 H3B O2 0.90 2.06 2.923(5) 159.1 12_454
